data_7041531
loop_
_publ_author_name
'Liu, Xiangyu'
'Li, Feifei'
'Ma, Xiaohui'
'Cen, Peipei'
'Luo, Shuchang'
'Shi, Quan'
'Ma, Shenru'
'Wu, Yuewei'
'Zhang, Chengcheng'
'Xu, Zhao'
'Song, Weiming'
'Xie, Gang'
'Chen, Sanping'

_publ_section_title
;
 Coligand modifications fine-tuned the structure and magnetic properties
 of two triple-bridged azido-Cu(ii) chain compounds exhibiting
 ferromagnetic ordering and slow relaxation.
;
_journal_issue 4
_journal_name_full 'Dalton transactions (Cambridge, England : 2003)'
_journal_page_first 1207
_journal_page_last 1217
_journal_paper_doi 10.1039/c6dt04108f
_journal_volume 46
_journal_year 2017
_chemical_formula_moiety 'C7 H4 Cu F N3 O2, C H4 O'
_chemical_formula_sum 'C8 H8 Cu F N3 O3'
_chemical_formula_weight 276.71
_space_group_crystal_system orthorhombic
_space_group_IT_number 19
_space_group_name_Hall 'P 2ac 2ab'
_space_group_name_H-M_alt 'P 21 21 21'
_symmetry_space_group_name_Hall 'P 2ac 2ab'
_symmetry_space_group_name_H-M 'P 21 21 21'
_atom_sites_solution_hydrogens mixed
_audit_creation_date 2016-12-20
_audit_creation_method
;
Olex2 1.2-dev
(compiled 2016.11.22 svn.r3360 for OlexSys, GUI svn.r3563)
;
_audit_update_record
;
2016-12-21 deposited with the CCDC.
2016-12-21 downloaded from the CCDC.
;
_cell_angle_alpha 90
_cell_angle_beta 90
_cell_angle_gamma 90
_cell_formula_units_Z 4
_cell_length_a 6.410(3)
_cell_length_b 7.512(3)
_cell_length_c 22.879(10)
_cell_measurement_reflns_used 5299
_cell_measurement_temperature 293(2)
_cell_measurement_theta_max 27.580
_cell_measurement_theta_min 2.854
_cell_volume 1101.7(8)
_computing_cell_refinement 'SAINT v8.34A (Bruker, 2013)'
_computing_data_reduction 'SAINT v8.34A (Bruker, 2013)'
_computing_molecular_graphics 'Olex2 (Dolomanov et al., 2009)'
_computing_publication_material 'Olex2 (Dolomanov et al., 2009)'
_computing_structure_refinement 'ShelXL (Sheldrick, 2015)'
_diffrn_ambient_temperature 293(2)
_diffrn_measured_fraction_theta_full 0.998
_diffrn_measured_fraction_theta_max 0.998
_diffrn_measurement_device_type 'Bruker APEX-II CCD'
_diffrn_measurement_method '\f and \w scans'
_diffrn_radiation_type MoK\a
_diffrn_radiation_wavelength 0.71073
_diffrn_reflns_av_R_equivalents 0.0205
_diffrn_reflns_av_unetI/netI 0.0173
_diffrn_reflns_Laue_measured_fraction_full 0.998
_diffrn_reflns_Laue_measured_fraction_max 0.998
_diffrn_reflns_limit_h_max 8
_diffrn_reflns_limit_h_min -8
_diffrn_reflns_limit_k_max 9
_diffrn_reflns_limit_k_min -9
_diffrn_reflns_limit_l_max 29
_diffrn_reflns_limit_l_min -29
_diffrn_reflns_number 10760
_diffrn_reflns_point_group_measured_fraction_full 0.999
_diffrn_reflns_point_group_measured_fraction_max 0.999
_diffrn_reflns_theta_full 25.242
_diffrn_reflns_theta_max 27.696
_diffrn_reflns_theta_min 2.854
_exptl_absorpt_coefficient_mu 1.991
_exptl_absorpt_correction_type none
_exptl_crystal_colour green
_exptl_crystal_colour_primary green
_exptl_crystal_density_diffrn 1.668
_exptl_crystal_description strip
_exptl_crystal_F_000 556
_exptl_crystal_size_max 0.18
_exptl_crystal_size_mid 0.17
_exptl_crystal_size_min 0.16
_refine_diff_density_max 0.400
_refine_diff_density_min -0.239
_refine_diff_density_rms 0.054
_refine_ls_abs_structure_details
;
 Refined as an inversion twin.
;
_refine_ls_abs_structure_Flack 0.45(3)
_refine_ls_extinction_method none
_refine_ls_goodness_of_fit_ref 1.053
_refine_ls_hydrogen_treatment constr
_refine_ls_matrix_type full
_refine_ls_number_parameters 156
_refine_ls_number_reflns 2576
_refine_ls_number_restraints 114
_refine_ls_restrained_S_all 1.055
_refine_ls_R_factor_all 0.0309
_refine_ls_R_factor_gt 0.0248
_refine_ls_shift/su_max 0.000
_refine_ls_shift/su_mean 0.000
_refine_ls_structure_factor_coef Fsqd
_refine_ls_weighting_details 'w=1/[\s^2^(Fo^2^)+(0.0318P)^2^+0.4669P] where P=(Fo^2^+2Fc^2^)/3'
_refine_ls_weighting_scheme calc
_refine_ls_wR_factor_gt 0.0634
_refine_ls_wR_factor_ref 0.0663
_reflns_Friedel_coverage 0.695
_reflns_Friedel_fraction_full 1.000
_reflns_Friedel_fraction_max 1.000
_reflns_number_gt 2249
_reflns_number_total 2576
_reflns_threshold_expression 'I > 2\s(I)'
_cod_data_source_file c6dt04108f2.cif
_cod_data_source_block 1
_cod_depositor_comments 'Adding full bibliography for 7041530--7041531.cif.'
_cod_database_code 7041531
_shelx_shelxl_version_number 2014/7
_shelx_space_group_comment
;
The symmetry employed for this shelxl refinement is uniquely defined
by the following loop, which should always be used as a source of
symmetry information in preference to the above space-group names.
They are only intended as comments.
;
_shelx_estimated_absorpt_t_max 0.741
_shelx_estimated_absorpt_t_min 0.716
_olex2_refinement_description
;
1. Twinned data refinement
 Scales: 0.55(3) 0.45(3)
2. Fixed Uiso
 At 1.2 times of:
  All C(H) groups, All O(H) groups
 At 1.5 times of:
  All C(H,H,H) groups
3. Uiso/Uaniso restraints and constraints
Uanis(F1) \\sim Ueq, Uanis(F1') \\sim Ueq: with sigma of 0.01 and sigma for
terminal atoms of 0.02
4. Rigid body (RIGU) restrains
 C3, Cu1, O2, N1, C1, N2, C2, O0AA, N3, C7, F1, C4, F1', C6, C5
 with sigma for 1-2 distances of 0.004 and sigma for 1-3 distances of 0.004
5. Others
 Fixed Sof: H3(0.15) H7(0.85) F1(0.85) F1'(0.15)
6.a Riding coordinates:
 O3(H3A)
6.b Aromatic/amide H refined with riding coordinates:
 C3(H3), C4(H4), C5(H5), C6(H6), C7(H7)
6.c Idealised Me refined as rotating group:
 C8(H8A,H8B,H8C)
;
_olex2_submission_special_instructions 'No special instructions were received'

loop_
_space_group_symop_operation_xyz
'x, y, z'
'-x+1/2, -y, z+1/2'
'-x, y+1/2, -z+1/2'
'x+1/2, -y+1/2, -z'

loop_
_atom_site_label
_atom_site_type_symbol
_atom_site_fract_x
_atom_site_fract_y
_atom_site_fract_z
_atom_site_U_iso_or_equiv
_atom_site_adp_type
_atom_site_occupancy
_atom_site_site_symmetry_order
_atom_site_calc_flag
_atom_site_refinement_flags_posn
_atom_site_refinement_flags_adp
_atom_site_refinement_flags_occupancy
_atom_site_disorder_assembly
_atom_site_disorder_group
Cu1 Cu 0.11023(4) 0.25163(4) -0.00129(2) 0.02582(11) Uani 1 1 d . U . . .
N1 N 0.3601(4) 0.4034(3) 0.01358(12) 0.0301(5) Uani 1 1 d . U . . .
N2 N 0.3624(4) 0.5578(3) -0.00086(13) 0.0398(6) Uani 1 1 d . U . . .
N3 N 0.3644(6) 0.7039(4) -0.0131(2) 0.0776(13) Uani 1 1 d . U . . .
C1 C -0.1433(5) 0.4416(4) -0.08663(12) 0.0282(6) Uani 1 1 d . U . . .
C2 C -0.1505(6) 0.5581(4) -0.14027(13) 0.0329(6) Uani 1 1 d . U . . .
C3 C -0.3244(7) 0.5694(6) -0.17670(16) 0.0508(9) Uani 1 1 d . U . . .
H3 H -0.4408 0.5005 -0.1679 0.061 Uiso 0.15 1 calc R . P A 2
C4 C -0.3311(8) 0.6779(6) -0.22489(18) 0.0634(12) Uani 1 1 d . U . . .
H4 H -0.4503 0.6813 -0.2481 0.076 Uiso 1 1 calc R . . . .
C5 C -0.1652(10) 0.7793(7) -0.2386(2) 0.0791(14) Uani 1 1 d . U . . .
H5 H -0.1709 0.8566 -0.2703 0.095 Uiso 1 1 calc R . . . .
C6 C 0.0120(10) 0.7676(8) -0.2055(2) 0.0900(19) Uani 1 1 d . U . . .
H6 H 0.1295 0.8331 -0.2157 0.108 Uiso 1 1 calc R . . . .
C7 C 0.0165(7) 0.6586(7) -0.1568(2) 0.0681(14) Uani 1 1 d . U . . .
H7 H 0.1378 0.6536 -0.1346 0.082 Uiso 0.85 1 calc R . P B 1
O0AA O -0.3147(3) 0.3995(3) -0.06477(10) 0.0358(5) Uani 1 1 d . U . . .
O2 O 0.0351(3) 0.3999(3) -0.06855(10) 0.0366(5) Uani 1 1 d . U . . .
O3 O -0.1292(4) 0.4386(3) 0.05666(10) 0.0442(6) Uani 1 1 d . . . . .
H3A H -0.1301 0.5572 0.0410 0.053 Uiso 1 1 d R . . . .
F1 F -0.4906(5) 0.4685(6) -0.16722(15) 0.1010(14) Uani 0.85 1 d . U P C 1
C8 C -0.1008(13) 0.4431(8) 0.1174(2) 0.116(3) Uani 1 1 d . . . . .
H8A H 0.0281 0.5022 0.1263 0.174 Uiso 1 1 calc GR . . . .
H8B H -0.0967 0.3237 0.1323 0.174 Uiso 1 1 calc GR . . . .
H8C H -0.2144 0.5064 0.1351 0.174 Uiso 1 1 calc GR . . . .
F1' F 0.179(4) 0.665(4) -0.1321(10) 0.110(8) Uani 0.15 1 d . U P D 2

loop_
_atom_site_aniso_label
_atom_site_aniso_U_11
_atom_site_aniso_U_22
_atom_site_aniso_U_33
_atom_site_aniso_U_23
_atom_site_aniso_U_13
_atom_site_aniso_U_12
Cu1 0.01806(16) 0.02459(17) 0.03481(19) 0.01035(13) -0.00095(13) -0.00158(12)
N1 0.0213(11) 0.0233(11) 0.0457(14) 0.0062(10) 0.0001(10) -0.0009(9)
N2 0.0248(11) 0.0273(12) 0.0672(19) 0.0063(12) 0.0002(17) 0.0005(9)
N3 0.054(2) 0.0270(15) 0.152(4) 0.021(2) -0.002(3) -0.0005(13)
C1 0.0283(14) 0.0262(13) 0.0300(14) 0.0048(11) 0.0007(12) -0.0003(13)
C2 0.0370(16) 0.0312(14) 0.0304(14) 0.0088(12) 0.0008(13) 0.0012(14)
C3 0.050(2) 0.063(2) 0.0394(18) 0.0114(17) -0.0100(17) -0.001(2)
C4 0.072(3) 0.076(3) 0.042(2) 0.018(2) -0.011(2) 0.013(2)
C5 0.106(4) 0.079(3) 0.052(3) 0.037(2) -0.010(3) -0.007(3)
C6 0.092(4) 0.101(4) 0.077(3) 0.053(3) -0.007(3) -0.040(3)
C7 0.058(3) 0.081(3) 0.065(3) 0.037(2) -0.009(2) -0.026(2)
O0AA 0.0261(11) 0.0395(12) 0.0419(12) 0.0196(10) 0.0024(9) 0.0039(10)
O2 0.0263(12) 0.0394(13) 0.0442(13) 0.0196(10) -0.0031(10) -0.0041(10)
O3 0.0582(16) 0.0311(11) 0.0432(13) 0.0007(10) 0.0036(12) 0.0055(12)
F1 0.072(2) 0.146(3) 0.085(2) 0.058(2) -0.0430(19) -0.050(2)
C8 0.215(9) 0.091(4) 0.043(3) -0.013(3) -0.006(4) 0.065(5)
F1' 0.077(8) 0.145(16) 0.110(12) 0.083(12) -0.030(8) -0.051(9)

loop_
_atom_type_symbol
_atom_type_description
_atom_type_scat_dispersion_real
_atom_type_scat_dispersion_imag
_atom_type_scat_source
C C 0.0033 0.0016 'International Tables Vol C Tables 4.2.6.8 and 6.1.1.4'
H H 0.0000 0.0000 'International Tables Vol C Tables 4.2.6.8 and 6.1.1.4'
Cu Cu 0.3201 1.2651 'International Tables Vol C Tables 4.2.6.8 and 6.1.1.4'
F F 0.0171 0.0103 'International Tables Vol C Tables 4.2.6.8 and 6.1.1.4'
N N 0.0061 0.0033 'International Tables Vol C Tables 4.2.6.8 and 6.1.1.4'
O O 0.0106 0.0060 'International Tables Vol C Tables 4.2.6.8 and 6.1.1.4'

loop_
_geom_angle_atom_site_label_1
_geom_angle_atom_site_label_2
_geom_angle_atom_site_label_3
_geom_angle
_geom_angle_site_symmetry_1
_geom_angle_site_symmetry_3
N1 Cu1 N1 178.17(2) . 4_455
O0AA Cu1 N1 90.14(10) 4 .
O0AA Cu1 N1 88.15(10) 4 4_455
O0AA Cu1 O2 179.02(10) 4 .
O2 Cu1 N1 91.36(10) . 4_455
O2 Cu1 N1 90.36(9) . .
Cu1 N1 Cu1 106.67(11) . 4
N2 N1 Cu1 120.8(2) . .
N2 N1 Cu1 120.7(2) . 4
N3 N2 N1 178.4(4) . .
O0AA C1 C2 116.5(3) . .
O0AA C1 O2 127.4(3) . .
O2 C1 C2 116.1(3) . .
C3 C2 C1 123.1(3) . .
C7 C2 C1 121.6(3) . .
C7 C2 C3 115.3(3) . .
C4 C3 C2 122.8(4) . .
F1 C3 C2 120.6(3) . .
F1 C3 C4 116.5(4) . .
C5 C4 C3 119.9(4) . .
C4 C5 C6 119.4(4) . .
C5 C6 C7 120.1(5) . .
C2 C7 C6 122.4(4) . .
F1' C7 C2 125.4(10) . .
F1' C7 C6 112.2(10) . .
C1 O0AA Cu1 132.5(2) . 4_455
C1 O2 Cu1 128.60(19) . .

loop_
_geom_bond_atom_site_label_1
_geom_bond_atom_site_label_2
_geom_bond_distance
_geom_bond_site_symmetry_2
Cu1 N1 1.995(2) .
Cu1 N1 2.001(2) 4_455
Cu1 O0AA 1.951(2) 4
Cu1 O2 1.960(2) .
N1 Cu1 2.001(2) 4
N1 N2 1.206(3) .
N2 N3 1.133(4) .
C1 C2 1.508(4) .
C1 O0AA 1.248(4) .
C1 O2 1.256(4) .
C2 C3 1.395(5) .
C2 C7 1.363(5) .
C3 C4 1.372(5) .
C3 F1 1.325(5) .
C4 C5 1.345(7) .
C5 C6 1.368(8) .
C6 C7 1.383(6) .
C7 F1' 1.19(2) .
O0AA Cu1 1.951(2) 4_455
O3 C8 1.401(5) .

loop_
_twin_individual_id
_twin_individual_mass_fraction_refined
1 0.55(3)
2 0.45(3)
